data_4510484
loop_
_publ_author_name
'Maddileti, D.'
'Swapna, Battini'
'Nangia, Ashwini'

_publ_section_title
;
 High Solubility Crystalline Pharmaceutical Forms of Blonanserin
;
_journal_issue 5
_journal_name_full 'Crystal Growth &amp; Design'
_journal_page_first 2557
_journal_paper_doi 10.1021/cg500252c
_journal_volume 14
_journal_year 2014
_chemical_formula_moiety 'C23 H31 F N3, C H3 O3 S'
_chemical_formula_sum 'C24 H34 F N3 O3 S'
_chemical_formula_weight 463.60
_chemical_melting_point 483
_chemical_name_common 'Blonanserinium mesylate salt'
_chemical_name_systematic
; 
 (2-(4-ethyl-l-piperazinyl)-4-(4-fluorophenyl)-5, 6, 7, 8, 9, 10-hexahydrocycloocta[
b]-pyridine)-Methanesulfonic acid
 
;
_space_group_IT_number 2
_symmetry_cell_setting triclinic
_symmetry_space_group_name_Hall '-P 1'
_symmetry_space_group_name_H-M 'P -1'
_atom_sites_solution_hydrogens geom
_atom_sites_solution_primary direct
_atom_sites_solution_secondary difmap
_audit_creation_method SHELXL-97
_cell_angle_alpha 98.5020(10)
_cell_angle_beta 98.8410(10)
_cell_angle_gamma 105.9490(10)
_cell_formula_units_Z 4
_cell_length_a 12.6945(9)
_cell_length_b 13.7444(9)
_cell_length_c 14.4954(10)
_cell_measurement_reflns_used 5115
_cell_measurement_temperature 100(2)
_cell_measurement_theta_max 25.97
_cell_measurement_theta_min 2.40
_cell_volume 2354.3(3)
_computing_cell_refinement 'Bruker SMART'
_computing_data_collection 'Bruker SMART'
_computing_data_reduction 'Bruker SMART'
_computing_molecular_graphics 'Bruker SHELXTL'
_computing_publication_material 'Bruker SHELXTL'
_computing_structure_refinement 'SHELXL-97 (Sheldrick, 1997)'
_computing_structure_solution 'SHELXS-97 (Sheldrick, 1990)'
_diffrn_ambient_temperature 100(2)
_diffrn_measured_fraction_theta_full 0.991
_diffrn_measured_fraction_theta_max 0.991
_diffrn_measurement_device_type 'CCD area detector'
_diffrn_measurement_method 'phi and omega scans'
_diffrn_radiation_monochromator graphite
_diffrn_radiation_source 'fine-focus sealed tube'
_diffrn_radiation_type MoK\a
_diffrn_radiation_wavelength 0.71073
_diffrn_reflns_av_R_equivalents 0.0268
_diffrn_reflns_av_sigmaI/netI 0.0321
_diffrn_reflns_limit_h_max 15
_diffrn_reflns_limit_h_min -15
_diffrn_reflns_limit_k_max 16
_diffrn_reflns_limit_k_min -16
_diffrn_reflns_limit_l_max 17
_diffrn_reflns_limit_l_min -17
_diffrn_reflns_number 24415
_diffrn_reflns_theta_full 25.99
_diffrn_reflns_theta_max 25.99
_diffrn_reflns_theta_min 1.45
_exptl_absorpt_coefficient_mu 0.176
_exptl_absorpt_correction_type none
_exptl_crystal_colour colorless
_exptl_crystal_density_diffrn 1.308
_exptl_crystal_density_method 'not measured'
_exptl_crystal_description needle
_exptl_crystal_F_000 992
_exptl_crystal_size_max 0.40
_exptl_crystal_size_mid 0.18
_exptl_crystal_size_min 0.16
_refine_diff_density_max 0.752
_refine_diff_density_min -0.527
_refine_diff_density_rms 0.066
_refine_ls_extinction_method none
_refine_ls_goodness_of_fit_ref 1.041
_refine_ls_hydrogen_treatment mixed
_refine_ls_matrix_type full
_refine_ls_number_parameters 608
_refine_ls_number_reflns 9148
_refine_ls_number_restraints 0
_refine_ls_restrained_S_all 1.041
_refine_ls_R_factor_all 0.0534
_refine_ls_R_factor_gt 0.0464
_refine_ls_shift/su_max 0.076
_refine_ls_shift/su_mean 0.005
_refine_ls_structure_factor_coef Fsqd
_refine_ls_weighting_details 'calc w=1/[\s^2^(Fo^2^)+(0.0538P)^2^+1.7807P] where P=(Fo^2^+2Fc^2^)/3'
_refine_ls_weighting_scheme calc
_refine_ls_wR_factor_gt 0.1121
_refine_ls_wR_factor_ref 0.1171
_reflns_number_gt 8046
_reflns_number_total 9148
_reflns_threshold_expression >2sigma(I)
_cod_data_source_file cg500252c_si_001.cif
_cod_data_source_block BLN-MSA
_cod_depositor_comments
;
The following automatic conversions were performed:

'_chemical_melting_point' value '483K' was changed to '483' - the
value should be numeric and without a unit
designator.

'_symmetry_cell_setting' value 'Triclinic' changed to
'triclinic' according to
/usr/data/users/saulius/crontab/automatic-downloads/rss-feeds/ACS/lib/dictionaries/cif_core.dic
dictionary named 'cif_core.dic' version 2.4.2 from 2011-04-26.

Automatic conversion script
Id: cif_fix_values 2281 2013-09-26 08:29:07Z andrius 

 Adding full bibliography for 4510482--4510487.cif.
;
_cod_original_sg_symbol_H-M P-1
_cod_database_code 4510484

loop_
_symmetry_equiv_pos_as_xyz
'x, y, z'
'-x, -y, -z'

loop_
_atom_site_label
_atom_site_type_symbol
_atom_site_fract_x
_atom_site_fract_y
_atom_site_fract_z
_atom_site_U_iso_or_equiv
_atom_site_adp_type
_atom_site_occupancy
_atom_site_symmetry_multiplicity
_atom_site_calc_flag
_atom_site_refinement_flags
_atom_site_disorder_assembly
_atom_site_disorder_group
C4 C 0.40177(15) 0.70330(14) 0.78980(12) 0.0173(4) Uani 1 1 d . . .
C48 C 0.34658(16) -0.08052(15) 0.44944(14) 0.0233(4) Uani 1 1 d . . .
H48A H 0.4032 -0.0552 0.5068 0.035 Uiso 1 1 calc R . .
H48B H 0.3806 -0.0945 0.3963 0.035 Uiso 1 1 calc R . .
H48C H 0.2929 -0.1429 0.4550 0.035 Uiso 1 1 calc R . .
C47 C 0.28851(16) -0.00018(14) 0.43415(13) 0.0196(4) Uani 1 1 d . . .
H47B H 0.3398 0.0576 0.4170 0.023 Uiso 1 1 calc R . .
H47A H 0.2250 -0.0297 0.3813 0.023 Uiso 1 1 calc R . .
C45 C 0.17683(15) -0.04488(13) 0.55892(13) 0.0172(4) Uani 1 1 d . . .
H45A H 0.2181 -0.0918 0.5756 0.021 Uiso 1 1 calc R . .
H45B H 0.1111 -0.0839 0.5104 0.021 Uiso 1 1 calc R . .
S2 S 0.47690(4) 0.24567(3) 0.69799(3) 0.01664(11) Uani 1 1 d . . .
O6 O 0.44423(11) 0.14137(10) 0.63907(9) 0.0226(3) Uani 1 1 d . . .
F2 F -0.29259(13) -0.18964(11) 1.03437(10) 0.0456(4) Uani 1 1 d . . .
O4 O 0.41978(11) 0.31131(10) 0.65603(10) 0.0254(3) Uani 1 1 d . . .
N6 N 0.24859(12) 0.03869(11) 0.52030(11) 0.0156(3) Uani 1 1 d . . .
N4 N -0.01094(13) 0.18800(12) 0.67629(11) 0.0178(3) Uani 1 1 d . . .
C37 C -0.14431(15) 0.00054(14) 0.86625(13) 0.0188(4) Uani 1 1 d . . .
N5 N 0.08395(12) 0.07576(11) 0.62497(11) 0.0169(3) Uani 1 1 d . . .
O5 O 0.59721(11) 0.29125(10) 0.72594(10) 0.0240(3) Uani 1 1 d . . .
C27 C -0.02439(15) 0.04147(14) 0.74936(12) 0.0173(4) Uani 1 1 d . . .
H27A H -0.0040 -0.0177 0.7553 0.021 Uiso 1 1 calc R . .
C44 C 0.18602(15) 0.11297(14) 0.49822(13) 0.0177(4) Uani 1 1 d . . .
H44B H 0.1206 0.0776 0.4482 0.021 Uiso 1 1 calc R . .
H44A H 0.2334 0.1684 0.4750 0.021 Uiso 1 1 calc R . .
C29 C -0.12781(14) 0.15925(14) 0.79284(12) 0.0170(4) Uani 1 1 d . . .
C46 C 0.14123(15) 0.00044(14) 0.64610(13) 0.0177(4) Uani 1 1 d . . .
H46A H 0.0916 -0.0545 0.6681 0.021 Uiso 1 1 calc R . .
H46B H 0.2066 0.0337 0.6967 0.021 Uiso 1 1 calc R . .
C26 C 0.01729(14) 0.10272(13) 0.68630(12) 0.0163(4) Uani 1 1 d . . .
C28 C -0.09666(15) 0.07018(14) 0.80298(12) 0.0171(4) Uani 1 1 d . . .
C30 C -0.08235(15) 0.21461(14) 0.72691(13) 0.0178(4) Uani 1 1 d . . .
C31 C -0.21027(16) 0.19179(15) 0.84537(15) 0.0234(4) Uani 1 1 d . C .
H31A H -0.2576 0.1313 0.8621 0.028 Uiso 1 1 calc R . .
H31B H -0.2580 0.2172 0.8024 0.028 Uiso 1 1 calc R . .
C38 C -0.20967(17) -0.10078(15) 0.82672(15) 0.0258(4) Uani 1 1 d . . .
H38 H -0.2201 -0.1253 0.7616 0.031 Uiso 1 1 calc R . .
C43 C 0.14982(15) 0.15802(13) 0.58468(13) 0.0178(4) Uani 1 1 d . . .
H43B H 0.2153 0.2000 0.6322 0.021 Uiso 1 1 calc R . .
H43A H 0.1053 0.2021 0.5670 0.021 Uiso 1 1 calc R . .
C36 C -0.10941(17) 0.31048(15) 0.70623(14) 0.0234(4) Uani 1 1 d . C .
H36A H -0.1857 0.3046 0.7129 0.028 Uiso 1 1 calc R . .
H36B H -0.1050 0.3152 0.6408 0.028 Uiso 1 1 calc R . .
C42 C -0.12513(18) 0.03376(17) 0.96404(14) 0.0283(4) Uani 1 1 d . . .
H42 H -0.0789 0.1002 0.9918 0.034 Uiso 1 1 calc R . .
C40 C -0.24081(18) -0.12810(17) 0.97874(16) 0.0298(5) Uani 1 1 d . . .
C39 C -0.25962(19) -0.16601(16) 0.88306(16) 0.0319(5) Uani 1 1 d . . .
H39 H -0.3044 -0.2333 0.8565 0.038 Uiso 1 1 calc R . .
C25 C 0.42784(18) 0.22717(16) 0.80382(14) 0.0283(4) Uani 1 1 d . . .
H25A H 0.4441 0.2929 0.8456 0.042 Uiso 1 1 calc R . .
H25B H 0.4643 0.1846 0.8348 0.042 Uiso 1 1 calc R . .
H25C H 0.3484 0.1940 0.7885 0.042 Uiso 1 1 calc R . .
C41 C -0.17380(19) -0.03066(18) 1.02124(15) 0.0335(5) Uani 1 1 d . . .
H41 H -0.1611 -0.0080 1.0868 0.040 Uiso 1 1 calc R . .
C35 C -0.0305(2) 0.40950(16) 0.77234(16) 0.0383(6) Uani 1 1 d . . .
H35A H -0.0610 0.4659 0.7644 0.046 Uiso 1 1 calc R A 1
H35B H 0.0412 0.4255 0.7530 0.046 Uiso 1 1 calc R A 1
C32 C -0.1583(3) 0.27501(17) 0.93627(18) 0.0507(8) Uani 1 1 d . . .
H32A H -0.1454 0.2412 0.9893 0.061 Uiso 1 1 calc R B 1
H32B H -0.2120 0.3112 0.9486 0.061 Uiso 1 1 calc R B 1
S1 S 0.99541(4) 0.27814(3) 0.32860(3) 0.02019(12) Uani 1 1 d . . .
O2 O 1.06564(12) 0.21744(11) 0.36065(12) 0.0328(4) Uani 1 1 d . . .
O3 O 1.04996(11) 0.38896(10) 0.36211(10) 0.0277(3) Uani 1 1 d . . .
O1 O 0.88376(11) 0.24550(11) 0.34720(11) 0.0300(3) Uani 1 1 d . . .
C24 C 0.9807(2) 0.2593(2) 0.20354(15) 0.0383(5) Uani 1 1 d . . .
H24C H 0.9400 0.1885 0.1756 0.057 Uiso 1 1 calc R . .
H24B H 1.0534 0.2760 0.1877 0.057 Uiso 1 1 calc R . .
H24A H 0.9406 0.3032 0.1794 0.057 Uiso 1 1 calc R . .
F1 F 0.24184(11) 0.39390(10) 1.07300(9) 0.0352(3) Uani 1 1 d . . .
N2 N 0.59907(12) 0.58019(11) 0.63105(11) 0.0177(3) Uani 1 1 d . . .
N3 N 0.74916(13) 0.51267(12) 0.52575(11) 0.0172(3) Uani 1 1 d . . .
N1 N 0.51712(13) 0.70792(11) 0.67044(11) 0.0179(3) Uani 1 1 d . . .
C12 C 0.37923(15) 0.55656(14) 0.88103(13) 0.0182(4) Uani 1 1 d . . .
C19 C 0.68354(15) 0.57976(14) 0.49024(13) 0.0193(4) Uani 1 1 d . . .
H19B H 0.6141 0.5368 0.4481 0.023 Uiso 1 1 calc R . .
H19A H 0.7260 0.6244 0.4541 0.023 Uiso 1 1 calc R . .
C1 C 0.53885(14) 0.62255(13) 0.68945(12) 0.0165(4) Uani 1 1 d . . .
C13 C 0.31733(16) 0.45249(15) 0.85258(14) 0.0226(4) Uani 1 1 d . . .
H13 H 0.3073 0.4194 0.7896 0.027 Uiso 1 1 calc R . .
C21A C 0.66188(16) 0.51420(14) 0.66679(14) 0.0206(4) Uani 1 1 d . . .
H21B H 0.6190 0.4706 0.7034 0.025 Uiso 1 1 calc R . .
H21A H 0.7318 0.5568 0.7086 0.025 Uiso 1 1 calc R . .
C2 C 0.49557(15) 0.57405(14) 0.76004(13) 0.0179(4) Uani 1 1 d . . .
H2 H 0.5125 0.5152 0.7731 0.022 Uiso 1 1 calc R . .
C6 C 0.31632(15) 0.74231(14) 0.83334(13) 0.0199(4) Uani 1 1 d . . .
H6A H 0.2729 0.6873 0.8596 0.024 Uiso 1 1 calc R . .
H6B H 0.2654 0.7542 0.7822 0.024 Uiso 1 1 calc R . .
C5 C 0.44931(15) 0.74603(14) 0.71820(13) 0.0182(4) Uani 1 1 d . . .
C3 C 0.42774(15) 0.61424(14) 0.80998(12) 0.0173(4) Uani 1 1 d . . .
C18 C 0.65790(15) 0.64501(14) 0.57219(13) 0.0181(4) Uani 1 1 d . . .
H18A H 0.7272 0.6928 0.6109 0.022 Uiso 1 1 calc R . .
H18B H 0.6120 0.6851 0.5474 0.022 Uiso 1 1 calc R . .
C14 C 0.27052(17) 0.39753(15) 0.91685(15) 0.0251(4) Uani 1 1 d . . .
H14 H 0.2280 0.3284 0.8974 0.030 Uiso 1 1 calc R . .
C8 C 0.40306(17) 0.94362(15) 0.88091(14) 0.0236(4) Uani 1 1 d . . .
H8A H 0.4111 0.9993 0.9336 0.028 Uiso 1 1 calc R . .
H8B H 0.3482 0.9483 0.8286 0.028 Uiso 1 1 calc R . .
C17 C 0.39548(16) 0.60346(15) 0.97607(14) 0.0230(4) Uani 1 1 d . . .
H17 H 0.4374 0.6726 0.9962 0.028 Uiso 1 1 calc R . .
C15 C 0.28838(17) 0.44729(16) 1.00965(14) 0.0248(4) Uani 1 1 d . . .
C9 C 0.51562(17) 0.95957(15) 0.84961(14) 0.0252(4) Uani 1 1 d . . .
H9B H 0.5626 1.0296 0.8774 0.030 Uiso 1 1 calc R . .
H9A H 0.5522 0.9133 0.8755 0.030 Uiso 1 1 calc R . .
C20 C 0.68588(16) 0.44775(14) 0.58516(14) 0.0220(4) Uani 1 1 d . . .
H20A H 0.7292 0.4057 0.6099 0.026 Uiso 1 1 calc R . .
H20B H 0.6159 0.4018 0.5459 0.026 Uiso 1 1 calc R . .
C16 C 0.35048(17) 0.54927(16) 1.04139(14) 0.0255(4) Uani 1 1 d . . .
H16 H 0.3620 0.5810 1.1049 0.031 Uiso 1 1 calc R . .
C11 C 0.42635(17) 0.83900(15) 0.68642(14) 0.0231(4) Uani 1 1 d . . .
H11B H 0.3513 0.8383 0.6932 0.028 Uiso 1 1 calc R . .
H11A H 0.4288 0.8340 0.6194 0.028 Uiso 1 1 calc R . .
C7 C 0.35817(16) 0.84071(14) 0.91151(14) 0.0219(4) Uani 1 1 d . . .
H7A H 0.2970 0.8448 0.9431 0.026 Uiso 1 1 calc R . .
H7B H 0.4170 0.8330 0.9585 0.026 Uiso 1 1 calc R . .
C22 C 0.77910(17) 0.44734(15) 0.44775(14) 0.0251(4) Uani 1 1 d . . .
H22B H 0.7109 0.4031 0.4047 0.030 Uiso 1 1 calc R . .
H22A H 0.8176 0.4033 0.4754 0.030 Uiso 1 1 calc R . .
C10 C 0.50909(18) 0.94173(15) 0.74218(14) 0.0258(4) Uani 1 1 d . . .
H10A H 0.5830 0.9449 0.7302 0.031 Uiso 1 1 calc R . .
H10B H 0.4881 0.9974 0.7181 0.031 Uiso 1 1 calc R . .
C23 C 0.8524(2) 0.51044(18) 0.39197(16) 0.0346(5) Uani 1 1 d . . .
H23B H 0.8097 0.5441 0.3546 0.052 Uiso 1 1 calc R . .
H23A H 0.8795 0.4660 0.3506 0.052 Uiso 1 1 calc R . .
H23C H 0.9146 0.5615 0.4352 0.052 Uiso 1 1 calc R . .
C33A C -0.0426(4) 0.3586(3) 0.9335(3) 0.0249(11) Uani 0.486(5) 1 d P C 1
H33A H -0.0311 0.4115 0.9895 0.030 Uiso 0.486(5) 1 calc PR C 1
H33B H 0.0128 0.3238 0.9486 0.030 Uiso 0.486(5) 1 calc PR C 1
C33B C -0.1246(3) 0.3882(3) 0.9095(3) 0.0292(11) Uani 0.514(5) 1 d P C 2
H33C H -0.1970 0.3959 0.8857 0.035 Uiso 0.514(5) 1 calc PR C 2
H33D H -0.0981 0.4337 0.9716 0.035 Uiso 0.514(5) 1 calc PR C 2
C34A C -0.0108(4) 0.4035(4) 0.8799(3) 0.0282(11) Uani 0.486(5) 1 d P C 1
H34A H 0.0670 0.4050 0.8917 0.034 Uiso 0.486(5) 1 calc PR C 1
H34B H -0.0092 0.4723 0.9089 0.034 Uiso 0.486(5) 1 calc PR C 1
C34B C -0.0739(5) 0.4282(3) 0.8679(3) 0.0316(12) Uani 0.514(5) 1 d P C 2
H34C H -0.0044 0.4619 0.9139 0.038 Uiso 0.514(5) 1 calc PR C 2
H34D H -0.1065 0.4831 0.8590 0.038 Uiso 0.514(5) 1 calc PR C 2
H6 H 0.3106(18) 0.0750(16) 0.5660(15) 0.018(5) Uiso 1 1 d . . .
H3 H 0.8132(19) 0.5518(16) 0.5639(15) 0.021(5) Uiso 1 1 d . . .

loop_
_atom_site_aniso_label
_atom_site_aniso_U_11
_atom_site_aniso_U_22
_atom_site_aniso_U_33
_atom_site_aniso_U_23
_atom_site_aniso_U_13
_atom_site_aniso_U_12
C4 0.0164(9) 0.0185(9) 0.0150(9) 0.0020(7) 0.0010(7) 0.0037(7)
C48 0.0245(10) 0.0258(10) 0.0245(10) 0.0061(8) 0.0105(8) 0.0123(8)
C47 0.0204(9) 0.0240(10) 0.0159(9) 0.0042(7) 0.0066(7) 0.0075(8)
C45 0.0187(9) 0.0149(8) 0.0202(9) 0.0053(7) 0.0074(7) 0.0058(7)
S2 0.0165(2) 0.0161(2) 0.0176(2) 0.00389(17) 0.00277(17) 0.00536(17)
O6 0.0201(7) 0.0206(7) 0.0254(7) -0.0005(5) 0.0030(5) 0.0069(5)
F2 0.0635(10) 0.0462(8) 0.0501(9) 0.0343(7) 0.0378(7) 0.0269(7)
O4 0.0235(7) 0.0228(7) 0.0319(8) 0.0093(6) 0.0025(6) 0.0099(6)
N6 0.0149(7) 0.0165(7) 0.0162(8) 0.0042(6) 0.0046(6) 0.0051(6)
N4 0.0199(8) 0.0177(8) 0.0170(8) 0.0035(6) 0.0048(6) 0.0073(6)
C37 0.0189(9) 0.0233(10) 0.0203(9) 0.0080(7) 0.0078(7) 0.0125(8)
N5 0.0189(8) 0.0160(7) 0.0194(8) 0.0071(6) 0.0079(6) 0.0072(6)
O5 0.0188(7) 0.0222(7) 0.0289(7) 0.0054(6) 0.0025(6) 0.0039(5)
C27 0.0194(9) 0.0176(9) 0.0170(9) 0.0047(7) 0.0045(7) 0.0080(7)
C44 0.0182(9) 0.0174(9) 0.0204(9) 0.0082(7) 0.0063(7) 0.0067(7)
C29 0.0150(8) 0.0179(9) 0.0171(9) 0.0015(7) 0.0032(7) 0.0045(7)
C46 0.0194(9) 0.0161(9) 0.0202(9) 0.0069(7) 0.0069(7) 0.0067(7)
C26 0.0153(8) 0.0172(9) 0.0149(9) 0.0017(7) 0.0015(7) 0.0044(7)
C28 0.0169(9) 0.0188(9) 0.0142(9) 0.0013(7) 0.0017(7) 0.0050(7)
C30 0.0180(9) 0.0185(9) 0.0166(9) 0.0019(7) 0.0023(7) 0.0065(7)
C31 0.0228(10) 0.0201(9) 0.0333(11) 0.0098(8) 0.0160(8) 0.0085(8)
C38 0.0354(11) 0.0225(10) 0.0240(10) 0.0079(8) 0.0115(9) 0.0115(9)
C43 0.0185(9) 0.0151(9) 0.0213(9) 0.0057(7) 0.0061(7) 0.0053(7)
C36 0.0307(11) 0.0256(10) 0.0234(10) 0.0102(8) 0.0131(8) 0.0167(9)
C42 0.0310(11) 0.0317(11) 0.0224(10) 0.0064(8) 0.0081(8) 0.0080(9)
C40 0.0365(12) 0.0345(12) 0.0360(12) 0.0249(10) 0.0231(10) 0.0213(10)
C39 0.0405(13) 0.0227(10) 0.0372(12) 0.0122(9) 0.0155(10) 0.0098(9)
C25 0.0315(11) 0.0302(11) 0.0212(10) 0.0053(8) 0.0074(8) 0.0052(9)
C41 0.0433(13) 0.0460(13) 0.0193(10) 0.0124(9) 0.0132(9) 0.0199(11)
C35 0.0629(16) 0.0181(10) 0.0385(13) 0.0091(9) 0.0274(12) 0.0087(10)
C32 0.087(2) 0.0218(11) 0.0454(15) 0.0005(10) 0.0508(15) 0.0027(12)
S1 0.0167(2) 0.0172(2) 0.0246(2) 0.00575(18) -0.00063(18) 0.00362(18)
O2 0.0227(7) 0.0222(7) 0.0522(10) 0.0131(7) 0.0001(7) 0.0058(6)
O3 0.0231(7) 0.0186(7) 0.0370(8) 0.0042(6) -0.0027(6) 0.0048(6)
O1 0.0193(7) 0.0335(8) 0.0378(9) 0.0169(7) 0.0035(6) 0.0049(6)
C24 0.0356(13) 0.0504(15) 0.0257(11) 0.0006(10) 0.0032(9) 0.0131(11)
F1 0.0451(8) 0.0364(7) 0.0348(7) 0.0219(6) 0.0223(6) 0.0142(6)
N2 0.0184(8) 0.0165(7) 0.0213(8) 0.0075(6) 0.0076(6) 0.0068(6)
N3 0.0154(8) 0.0172(8) 0.0187(8) 0.0027(6) 0.0033(6) 0.0051(6)
N1 0.0201(8) 0.0171(8) 0.0169(8) 0.0040(6) 0.0041(6) 0.0055(6)
C12 0.0169(9) 0.0217(9) 0.0197(9) 0.0081(7) 0.0052(7) 0.0092(7)
C19 0.0178(9) 0.0217(9) 0.0203(9) 0.0061(7) 0.0039(7) 0.0082(7)
C1 0.0154(8) 0.0164(9) 0.0164(9) 0.0023(7) 0.0012(7) 0.0042(7)
C13 0.0267(10) 0.0217(10) 0.0220(10) 0.0060(8) 0.0074(8) 0.0097(8)
C21A 0.0222(9) 0.0202(9) 0.0247(10) 0.0110(8) 0.0089(8) 0.0094(8)
C2 0.0201(9) 0.0152(9) 0.0190(9) 0.0054(7) 0.0035(7) 0.0055(7)
C6 0.0190(9) 0.0234(10) 0.0205(9) 0.0089(7) 0.0060(7) 0.0082(8)
C5 0.0187(9) 0.0190(9) 0.0166(9) 0.0032(7) 0.0017(7) 0.0063(7)
C3 0.0167(9) 0.0175(9) 0.0154(9) 0.0025(7) 0.0009(7) 0.0032(7)
C18 0.0195(9) 0.0175(9) 0.0198(9) 0.0074(7) 0.0066(7) 0.0064(7)
C14 0.0272(10) 0.0199(10) 0.0316(11) 0.0095(8) 0.0106(8) 0.0077(8)
C8 0.0284(10) 0.0223(10) 0.0238(10) 0.0057(8) 0.0107(8) 0.0103(8)
C17 0.0243(10) 0.0229(10) 0.0220(10) 0.0064(8) 0.0043(8) 0.0067(8)
C15 0.0264(10) 0.0305(11) 0.0276(11) 0.0180(9) 0.0138(8) 0.0140(9)
C9 0.0272(10) 0.0187(9) 0.0306(11) 0.0042(8) 0.0123(8) 0.0054(8)
C20 0.0210(9) 0.0180(9) 0.0305(11) 0.0085(8) 0.0099(8) 0.0069(8)
C16 0.0304(11) 0.0320(11) 0.0182(10) 0.0078(8) 0.0074(8) 0.0131(9)
C11 0.0309(11) 0.0262(10) 0.0204(10) 0.0106(8) 0.0102(8) 0.0160(9)
C7 0.0236(10) 0.0228(10) 0.0238(10) 0.0073(8) 0.0104(8) 0.0102(8)
C22 0.0259(10) 0.0256(10) 0.0245(10) -0.0018(8) 0.0062(8) 0.0119(8)
C10 0.0343(11) 0.0214(10) 0.0317(11) 0.0121(8) 0.0178(9) 0.0150(9)
C23 0.0444(13) 0.0438(13) 0.0306(12) 0.0135(10) 0.0211(10) 0.0276(11)
C33A 0.035(3) 0.016(2) 0.022(2) 0.0012(16) 0.0054(18) 0.0066(18)
C33B 0.025(2) 0.020(2) 0.038(2) -0.0046(18) 0.0171(19) 0.0003(17)
C34A 0.021(2) 0.020(2) 0.040(3) -0.0085(19) 0.012(2) 0.0049(19)
C34B 0.051(3) 0.017(2) 0.026(2) 0.0006(17) 0.011(2) 0.007(2)

loop_
_atom_type_symbol
_atom_type_description
_atom_type_scat_dispersion_real
_atom_type_scat_dispersion_imag
_atom_type_scat_source
C C 0.0033 0.0016 'International Tables Vol C Tables 4.2.6.8 and 6.1.1.4'
H H 0.0000 0.0000 'International Tables Vol C Tables 4.2.6.8 and 6.1.1.4'
N N 0.0061 0.0033 'International Tables Vol C Tables 4.2.6.8 and 6.1.1.4'
O O 0.0106 0.0060 'International Tables Vol C Tables 4.2.6.8 and 6.1.1.4'
F F 0.0171 0.0103 'International Tables Vol C Tables 4.2.6.8 and 6.1.1.4'
S S 0.1246 0.1234 'International Tables Vol C Tables 4.2.6.8 and 6.1.1.4'

loop_
_geom_angle_atom_site_label_1
_geom_angle_atom_site_label_2
_geom_angle_atom_site_label_3
_geom_angle
C5 C4 C3 115.83(16)
C5 C4 C6 121.63(16)
C3 C4 C6 122.09(16)
N6 C47 C48 113.04(15)
N6 C45 C46 110.61(14)
O4 S2 O5 113.98(8)
O4 S2 O6 112.23(8)
O5 S2 O6 112.46(8)
O4 S2 C25 106.37(9)
O5 S2 C25 106.40(9)
O6 S2 C25 104.55(9)
C45 N6 C44 109.28(13)
C45 N6 C47 113.88(14)
C44 N6 C47 110.10(13)
C26 N4 C30 119.21(15)
C42 C37 C38 118.50(18)
C42 C37 C28 121.82(17)
C38 C37 C28 119.69(16)
C26 N5 C46 118.77(14)
C26 N5 C43 117.27(14)
C46 N5 C43 113.24(14)
C28 C27 C26 119.09(16)
N6 C44 C43 111.62(14)
C30 C29 C28 116.39(16)
C30 C29 C31 120.90(16)
C28 C29 C31 122.64(16)
N5 C46 C45 111.08(14)
N4 C26 N5 115.42(15)
N4 C26 C27 121.61(16)
N5 C26 C27 122.81(16)
C27 C28 C29 120.03(16)
C27 C28 C37 117.92(16)
C29 C28 C37 121.95(16)
N4 C30 C29 123.66(16)
N4 C30 C36 113.46(16)
C29 C30 C36 122.89(16)
C29 C31 C32 115.36(18)
C39 C38 C37 121.07(19)
N5 C43 C44 110.54(14)
C30 C36 C35 112.86(17)
C37 C42 C41 121.0(2)
F2 C40 C41 118.27(19)
F2 C40 C39 118.6(2)
C41 C40 C39 123.11(19)
C40 C39 C38 117.9(2)
C40 C41 C42 118.3(2)
C36 C35 C34A 114.3(2)
C36 C35 C34B 109.6(2)
C34A C35 C34B 35.4(2)
C31 C32 C33A 115.2(2)
C31 C32 C33B 110.0(2)
C33A C32 C33B 45.1(2)
O1 S1 O2 113.97(9)
O1 S1 O3 112.47(9)
O2 S1 O3 112.27(8)
O1 S1 C24 106.59(10)
O2 S1 C24 106.25(11)
O3 S1 C24 104.44(11)
C1 N2 C18 117.60(14)
C1 N2 C21A 119.15(14)
C18 N2 C21A 112.04(14)
C20 N3 C19 109.24(14)
C20 N3 C22 111.14(14)
C19 N3 C22 113.45(14)
C1 N1 C5 119.02(15)
C17 C12 C13 118.42(17)
C17 C12 C3 121.80(17)
C13 C12 C3 119.77(16)
N3 C19 C18 110.89(14)
N1 C1 N2 116.62(15)
N1 C1 C2 121.26(16)
N2 C1 C2 121.95(16)
C14 C13 C12 120.89(18)
N2 C21A C20 110.36(15)
C3 C2 C1 119.59(16)
C4 C6 C7 118.49(15)
N1 C5 C4 124.11(16)
N1 C5 C11 113.83(16)
C4 C5 C11 122.05(16)
C2 C3 C4 120.17(16)
C2 C3 C12 117.38(16)
C4 C3 C12 122.37(16)
N2 C18 C19 110.80(15)
C15 C14 C13 118.51(19)
C7 C8 C9 114.74(16)
C16 C17 C12 121.36(18)
F1 C15 C14 118.78(18)
F1 C15 C16 118.54(18)
C14 C15 C16 122.68(18)
C10 C9 C8 115.45(17)
N3 C20 C21A 110.87(15)
C15 C16 C17 118.12(18)
C5 C11 C10 113.66(16)
C8 C7 C6 117.43(16)
N3 C22 C23 112.79(16)
C9 C10 C11 114.66(16)
C34A C33A C32 135.1(4)
C34B C33B C32 138.6(4)
C33A C34A C35 144.2(4)
C33B C34B C35 140.9(4)

loop_
_geom_bond_atom_site_label_1
_geom_bond_atom_site_label_2
_geom_bond_distance
C4 C5 1.401(3)
C4 C3 1.411(2)
C4 C6 1.514(2)
C48 C47 1.510(3)
C47 N6 1.499(2)
C45 N6 1.495(2)
C45 C46 1.512(2)
S2 O4 1.4477(13)
S2 O5 1.4485(14)
S2 O6 1.4693(13)
S2 C25 1.769(2)
F2 C40 1.363(2)
N6 C44 1.497(2)
N4 C26 1.337(2)
N4 C30 1.342(2)
C37 C42 1.385(3)
C37 C38 1.392(3)
C37 C28 1.495(2)
N5 C26 1.396(2)
N5 C46 1.461(2)
N5 C43 1.464(2)
C27 C28 1.389(2)
C27 C26 1.398(2)
C44 C43 1.506(2)
C29 C30 1.403(3)
C29 C28 1.406(2)
C29 C31 1.509(2)
C30 C36 1.509(2)
C31 C32 1.534(3)
C38 C39 1.391(3)
C36 C35 1.531(3)
C42 C41 1.388(3)
C40 C41 1.366(3)
C40 C39 1.367(3)
C35 C34A 1.559(6)
C35 C34B 1.580(5)
C32 C33A 1.607(5)
C32 C33B 1.618(5)
S1 O1 1.4445(14)
S1 O2 1.4501(14)
S1 O3 1.4608(14)
S1 C24 1.766(2)
F1 C15 1.363(2)
N2 C1 1.392(2)
N2 C18 1.461(2)
N2 C21A 1.462(2)
N3 C20 1.493(2)
N3 C19 1.497(2)
N3 C22 1.500(2)
N1 C1 1.334(2)
N1 C5 1.348(2)
C12 C17 1.390(3)
C12 C13 1.393(3)
C12 C3 1.496(2)
C19 C18 1.512(2)
C1 C2 1.402(2)
C13 C14 1.387(3)
C21A C20 1.507(3)
C2 C3 1.380(3)
C6 C7 1.537(3)
C5 C11 1.506(2)
C14 C15 1.370(3)
C8 C7 1.530(3)
C8 C9 1.534(3)
C17 C16 1.385(3)
C15 C16 1.374(3)
C9 C10 1.526(3)
C11 C10 1.529(3)
C22 C23 1.505(3)
C33A C34A 1.117(6)
C33B C34B 1.050(6)
